data_7103442
loop_
_publ_author_name
'Barrett, Anthony G M'
'Boorman, Tanya C'
'Crimmin, Mark R'
'Hill, Michael S'
'Kociok-K\"ohn, Gabriele'
'Procopiou, Panayiotis A'

_publ_section_title
;
 Heavier group 2 element-catalysed hydroamination of isocyanates.
;
_journal_issue 41
_journal_name_full 'Chemical communications (Cambridge, England)'
_journal_page_first 5206
_journal_page_last 5208
_journal_paper_doi 10.1039/b809649j
_journal_year 2008
_chemical_formula_moiety 'C23 H26 N2 O'
_chemical_formula_sum 'C23 H26 N2 O'
_chemical_formula_weight 346.46
_chemical_name_systematic
;
?
;
_space_group_IT_number 61
_symmetry_cell_setting orthorhombic
_symmetry_space_group_name_Hall '-P 2ac 2ab'
_symmetry_space_group_name_H-M 'P b c a'
_atom_sites_solution_hydrogens geom
_atom_sites_solution_primary direct
_atom_sites_solution_secondary difmap
_audit_creation_method SHELXL-97
_cell_angle_alpha 90.00
_cell_angle_beta 90.00
_cell_angle_gamma 90.00
_cell_formula_units_Z 8
_cell_length_a 11.50010(10)
_cell_length_b 16.1708(2)
_cell_length_c 19.6834(2)
_cell_measurement_reflns_used 47998
_cell_measurement_temperature 150(2)
_cell_measurement_theta_max 30.034
_cell_measurement_theta_min 2.910
_cell_volume 3660.44(7)
_computing_cell_refinement 'HKL Scalepack (Otwinski & Minor, 1997)'
_computing_data_collection 'Collect (Nonius BV, 1997-2000)'
_computing_data_reduction
;
DENZO-SCALEPACK Z. Otwinowski and W. Minor, "
Processing of X-ray Diffraction Data Collected in Oscillation Mode ",
Methods in Enzymology, Volume 276: Macromolecular Crystallography,
part A, p.307-326, 1997,C.W. Carter, Jr. & R. M. Sweet, Eds., Academic Press.
;
_computing_molecular_graphics 'ORTEP3 for Windows - Farrugia, L. J. J. Appl. Crystallogr. 1997, 30, 565'
_computing_publication_material
;
'WinGX publication routines, Farrugia,
L. J., J. Appl. Crystallogr., 1999, 32, 837-838
;
_computing_structure_refinement
;
SHELXL97 -Program for Crystal Structure Analysis (Release 97-2).
Sheldrick, G.M., Instit\"ut f\"ur Anorganische Chemie der Universit\"at,
Tammanstrasse 4, D-3400 G\"ottingen, Germany, 1998
;
_computing_structure_solution
;
SIR97- Altomare A., Burla M.C., Camalli M., Cascarano G.L., Giacovazzo C. ,
Guagliardi A., Moliterni A.G.G., Polidori G.,Spagna R.
(1999) J. Appl. Cryst. 32, 115-119
;
_diffrn_ambient_temperature 150(2)
_diffrn_measured_fraction_theta_full 0.998
_diffrn_measured_fraction_theta_max 0.998
_diffrn_measurement_device_type 'Nonius Kappa CCD'
_diffrn_measurement_method '435 1.5 degree images with \f and \w scans'
_diffrn_radiation_monochromator graphite
_diffrn_radiation_source 'fine-focus sealed tube'
_diffrn_radiation_type MoK\a
_diffrn_radiation_wavelength 0.71073
_diffrn_reflns_av_R_equivalents 0.0571
_diffrn_reflns_av_sigmaI/netI 0.0288
_diffrn_reflns_limit_h_max 16
_diffrn_reflns_limit_h_min -16
_diffrn_reflns_limit_k_max 22
_diffrn_reflns_limit_k_min -22
_diffrn_reflns_limit_l_max 27
_diffrn_reflns_limit_l_min -27
_diffrn_reflns_number 65006
_diffrn_reflns_theta_full 30.03
_diffrn_reflns_theta_max 30.03
_diffrn_reflns_theta_min 3.00
_diffrn_standards_decay_% 0
_diffrn_standards_number 0
_exptl_absorpt_coefficient_mu 0.077
_exptl_absorpt_correction_type none
_exptl_crystal_colour colourless
_exptl_crystal_density_diffrn 1.257
_exptl_crystal_density_method 'not measured'
_exptl_crystal_description block
_exptl_crystal_F_000 1488
_exptl_crystal_size_max 0.50
_exptl_crystal_size_mid 0.50
_exptl_crystal_size_min 0.50
_refine_diff_density_max 0.248
_refine_diff_density_min -0.319
_refine_diff_density_rms 0.063
_refine_ls_extinction_method none
_refine_ls_goodness_of_fit_ref 1.027
_refine_ls_hydrogen_treatment mixed
_refine_ls_matrix_type full
_refine_ls_number_parameters 321
_refine_ls_number_reflns 5343
_refine_ls_number_restraints 0
_refine_ls_restrained_S_all 1.027
_refine_ls_R_factor_all 0.0786
_refine_ls_R_factor_gt 0.0531
_refine_ls_shift/su_max 0.000
_refine_ls_shift/su_mean 0.000
_refine_ls_structure_factor_coef Fsqd
_refine_ls_weighting_details 'calc w=1/[\s^2^(Fo^2^)+(0.0649P)^2^+1.2695P] where P=(Fo^2^+2Fc^2^)/3'
_refine_ls_weighting_scheme calc
_refine_ls_wR_factor_gt 0.1285
_refine_ls_wR_factor_ref 0.1466
_reflns_number_gt 3973
_reflns_number_total 5343
_reflns_threshold_expression >2sigma(I)
_cod_data_source_file b809649j.txt
_cod_data_source_block k08msh15
_cod_database_code 7103442

loop_
_symmetry_equiv_pos_as_xyz
'x, y, z'
'-x+1/2, -y, z+1/2'
'x+1/2, -y+1/2, -z'
'-x, y+1/2, -z+1/2'
'-x, -y, -z'
'x-1/2, y, -z-1/2'
'-x-1/2, y-1/2, z'
'x, -y-1/2, z-1/2'

loop_
_atom_site_label
_atom_site_type_symbol
_atom_site_fract_x
_atom_site_fract_y
_atom_site_fract_z
_atom_site_U_iso_or_equiv
_atom_site_adp_type
_atom_site_occupancy
_atom_site_symmetry_multiplicity
_atom_site_calc_flag
_atom_site_refinement_flags
_atom_site_disorder_assembly
_atom_site_disorder_group
N1 N 0.68008(15) 0.33650(9) 0.76057(6) 0.0606(5) Uani 1 1 d . A .
H1 H 0.6471(18) 0.3541(12) 0.7991(10) 0.065(6) Uiso 1 1 d . . .
N2 N 0.74015(10) 0.22798(7) 0.82876(5) 0.0358(3) Uani 1 1 d . . .
O O 0.79296(10) 0.23451(6) 0.71655(5) 0.0483(3) Uani 1 1 d . . .
C1 C 0.74045(13) 0.26474(8) 0.76401(6) 0.0371(3) Uani 1 1 d . . .
C2 C 0.65194(12) 0.38445(7) 0.69932(6) 0.0312(3) Uani 1 1 d . . .
C3 C 0.5908(2) 0.33391(15) 0.64807(18) 0.0456(7) Uani 0.616(4) 1 d P A 1
H3A H 0.5201 0.3094 0.6685 0.055 Uiso 0.616(4) 1 calc PR A 1
H3B H 0.6419 0.2882 0.6330 0.055 Uiso 0.616(4) 1 calc PR A 1
C4 C 0.5568(4) 0.3867(2) 0.58710(19) 0.0487(8) Uani 0.616(4) 1 d P A 1
H4 H 0.5160 0.3514 0.5529 0.058 Uiso 0.616(4) 1 calc PR A 1
C5 C 0.6649(4) 0.4223(3) 0.55574(16) 0.0511(10) Uani 0.616(4) 1 d P A 1
H5A H 0.6438 0.4554 0.5153 0.061 Uiso 0.616(4) 1 calc PR A 1
H5B H 0.7167 0.3769 0.5409 0.061 Uiso 0.616(4) 1 calc PR A 1
C6 C 0.7276(2) 0.4762(2) 0.6063(3) 0.0436(8) Uani 0.616(4) 1 d P A 1
H6 H 0.7986 0.5002 0.5846 0.052 Uiso 0.616(4) 1 calc PR A 1
C7 C 0.7634(2) 0.42464(14) 0.66868(14) 0.0330(5) Uani 0.616(4) 1 d P A 1
H7A H 0.8013 0.4605 0.7029 0.040 Uiso 0.616(4) 1 calc PR A 1
H7B H 0.8193 0.3811 0.6551 0.040 Uiso 0.616(4) 1 calc PR A 1
C8 C 0.5753(3) 0.45786(16) 0.72264(11) 0.0425(7) Uani 0.616(4) 1 d P A 1
H8A H 0.5058 0.4367 0.7467 0.051 Uiso 0.616(4) 1 calc PR A 1
H8B H 0.6196 0.4931 0.7546 0.051 Uiso 0.616(4) 1 calc PR A 1
C9 C 0.6471(4) 0.5465(2) 0.6292(2) 0.0455(8) Uani 0.616(4) 1 d P A 1
H9A H 0.6876 0.5818 0.6628 0.055 Uiso 0.616(4) 1 calc PR A 1
H9B H 0.6257 0.5812 0.5897 0.055 Uiso 0.616(4) 1 calc PR A 1
C10 C 0.5373(3) 0.5094(2) 0.66114(15) 0.0330(6) Uani 0.616(4) 1 d P A 1
H10 H 0.4844 0.5548 0.6764 0.040 Uiso 0.616(4) 1 calc PR A 1
C11 C 0.4758(2) 0.4562(2) 0.6097(3) 0.0463(8) Uani 0.616(4) 1 d P A 1
H11A H 0.4531 0.4901 0.5699 0.056 Uiso 0.616(4) 1 calc PR A 1
H11B H 0.4044 0.4325 0.6299 0.056 Uiso 0.616(4) 1 calc PR A 1
C3A C 0.6585(8) 0.3341(3) 0.6303(2) 0.074(2) Uani 0.384(4) 1 d P A 2
H3C H 0.7390 0.3147 0.6223 0.089 Uiso 0.384(4) 1 calc PR A 2
H3D H 0.6069 0.2852 0.6325 0.089 Uiso 0.384(4) 1 calc PR A 2
C4A C 0.6197(9) 0.3917(3) 0.5719(2) 0.0487(16) Uani 0.384(4) 1 d P A 2
H4A H 0.6261 0.3609 0.5280 0.058 Uiso 0.384(4) 1 calc PR A 2
C5A C 0.6989(4) 0.4650(6) 0.5694(4) 0.063(2) Uani 0.384(4) 1 d P A 2
H5C H 0.6770 0.5014 0.5310 0.076 Uiso 0.384(4) 1 calc PR A 2
H5D H 0.7802 0.4467 0.5626 0.076 Uiso 0.384(4) 1 calc PR A 2
C6A C 0.6882(9) 0.5118(6) 0.6359(3) 0.071(3) Uani 0.384(4) 1 d P A 2
H6A H 0.7398 0.5616 0.6348 0.085 Uiso 0.384(4) 1 calc PR A 2
C7A C 0.7226(5) 0.4564(5) 0.6963(3) 0.071(2) Uani 0.384(4) 1 d P A 2
H7C H 0.8051 0.4400 0.6917 0.085 Uiso 0.384(4) 1 calc PR A 2
H7D H 0.7143 0.4880 0.7391 0.085 Uiso 0.384(4) 1 calc PR A 2
C8A C 0.5224(3) 0.4083(3) 0.7069(2) 0.0458(12) Uani 0.384(4) 1 d P A 2
H8C H 0.4738 0.3577 0.7068 0.055 Uiso 0.384(4) 1 calc PR A 2
H8D H 0.5101 0.4373 0.7506 0.055 Uiso 0.384(4) 1 calc PR A 2
C9A C 0.4870(5) 0.4643(7) 0.6481(4) 0.070(2) Uani 0.384(4) 1 d P A 2
H9C H 0.4047 0.4828 0.6542 0.084 Uiso 0.384(4) 1 calc PR A 2
C10A C 0.5661(11) 0.5382(4) 0.6467(3) 0.074(3) Uani 0.384(4) 1 d P A 2
H10A H 0.5422 0.5760 0.6097 0.089 Uiso 0.384(4) 1 calc PR A 2
H10B H 0.5599 0.5686 0.6903 0.089 Uiso 0.384(4) 1 calc PR A 2
C11A C 0.4987(6) 0.4165(6) 0.5818(3) 0.0630(18) Uani 0.384(4) 1 d P A 2
H11C H 0.4483 0.3669 0.5831 0.076 Uiso 0.384(4) 1 calc PR A 2
H11D H 0.4732 0.4516 0.5434 0.076 Uiso 0.384(4) 1 calc PR A 2
C12 C 0.81465(10) 0.15993(7) 0.84392(6) 0.0277(2) Uani 1 1 d . . .
C13 C 0.92901(11) 0.15634(8) 0.82067(7) 0.0348(3) Uani 1 1 d . . .
H13 H 0.9579 0.1981 0.7912 0.042 Uiso 1 1 calc R . .
C14 C 1.00052(13) 0.09188(10) 0.84054(8) 0.0446(3) Uani 1 1 d . . .
H14 H 1.0787 0.0901 0.8249 0.054 Uiso 1 1 calc R . .
C15 C 0.95984(14) 0.02999(10) 0.88276(8) 0.0458(4) Uani 1 1 d . . .
H15 H 1.0096 -0.0139 0.8963 0.055 Uiso 1 1 calc R . .
C16 C 0.84618(13) 0.03269(8) 0.90508(7) 0.0372(3) Uani 1 1 d . . .
H16 H 0.8173 -0.0099 0.9337 0.045 Uiso 1 1 calc R . .
C17 C 0.77375(11) 0.09717(7) 0.88594(6) 0.0300(3) Uani 1 1 d . . .
H17 H 0.6956 0.0985 0.9016 0.036 Uiso 1 1 calc R . .
C18 C 0.66406(11) 0.25587(7) 0.88213(6) 0.0309(3) Uani 1 1 d . . .
C19 C 0.71085(13) 0.29135(8) 0.94002(7) 0.0369(3) Uani 1 1 d . . .
H19 H 0.7927 0.2976 0.9443 0.044 Uiso 1 1 calc R . .
C20 C 0.63758(15) 0.31786(8) 0.99195(7) 0.0434(4) Uani 1 1 d . . .
H20 H 0.6695 0.3421 1.0318 0.052 Uiso 1 1 calc R . .
C21 C 0.51848(14) 0.30899(9) 0.98568(7) 0.0446(4) Uani 1 1 d . . .
H21 H 0.4686 0.3276 1.0210 0.053 Uiso 1 1 calc R . .
C22 C 0.47215(13) 0.27313(10) 0.92812(7) 0.0438(3) Uani 1 1 d . . .
H22 H 0.3903 0.2669 0.9240 0.053 Uiso 1 1 calc R . .
C23 C 0.54421(12) 0.24616(9) 0.87620(7) 0.0378(3) Uani 1 1 d . . .
H23 H 0.5120 0.2212 0.8368 0.045 Uiso 1 1 calc R . .

loop_
_atom_site_aniso_label
_atom_site_aniso_U_11
_atom_site_aniso_U_22
_atom_site_aniso_U_33
_atom_site_aniso_U_23
_atom_site_aniso_U_13
_atom_site_aniso_U_12
N1 0.0977(12) 0.0540(8) 0.0301(6) 0.0191(6) 0.0278(7) 0.0456(8)
N2 0.0437(6) 0.0349(5) 0.0289(5) 0.0116(4) 0.0136(4) 0.0165(5)
O 0.0672(7) 0.0450(6) 0.0328(5) 0.0096(4) 0.0193(5) 0.0257(5)
C1 0.0482(8) 0.0330(6) 0.0302(6) 0.0100(5) 0.0126(5) 0.0129(5)
C2 0.0398(7) 0.0289(6) 0.0250(5) 0.0072(4) 0.0092(5) 0.0118(5)
C3 0.0357(13) 0.0254(10) 0.076(2) -0.0090(12) 0.0011(12) -0.0048(9)
C4 0.0402(17) 0.0525(17) 0.053(2) -0.0301(15) -0.0192(16) 0.0092(17)
C5 0.052(2) 0.078(3) 0.0237(14) 0.0053(17) 0.0047(15) 0.038(2)
C6 0.0306(12) 0.0470(16) 0.053(2) 0.0284(15) 0.0049(14) 0.0031(11)
C7 0.0277(11) 0.0315(10) 0.0398(13) 0.0095(9) -0.0078(9) -0.0018(8)
C8 0.0566(16) 0.0401(13) 0.0309(11) 0.0044(9) 0.0122(10) 0.0236(12)
C9 0.0501(18) 0.0298(14) 0.056(2) 0.0106(13) -0.0089(14) 0.0028(13)
C10 0.0357(14) 0.0338(16) 0.0296(14) -0.0023(11) 0.0000(10) 0.0098(11)
C11 0.0257(12) 0.0493(16) 0.064(2) -0.0129(16) -0.0097(14) 0.0116(11)
C3A 0.142(6) 0.052(3) 0.029(2) 0.0119(18) 0.021(3) 0.048(4)
C4A 0.087(5) 0.040(2) 0.019(2) 0.0065(16) 0.005(3) 0.010(3)
C5A 0.026(2) 0.121(6) 0.042(3) 0.047(4) -0.009(2) -0.014(3)
C6A 0.093(6) 0.070(5) 0.049(3) 0.030(4) -0.032(4) -0.065(5)
C7A 0.047(3) 0.120(6) 0.046(3) 0.044(3) -0.022(2) -0.040(3)
C8A 0.0284(17) 0.072(3) 0.0371(19) 0.019(2) 0.0081(14) 0.0061(19)
C9A 0.036(3) 0.126(7) 0.048(3) 0.028(4) 0.005(2) 0.038(4)
C10A 0.150(9) 0.032(3) 0.041(3) 0.004(2) 0.000(4) 0.023(4)
C11A 0.039(3) 0.092(5) 0.058(3) 0.025(3) -0.017(2) -0.027(3)
C12 0.0305(6) 0.0250(5) 0.0276(5) 0.0022(4) 0.0028(4) 0.0043(4)
C13 0.0312(6) 0.0363(6) 0.0369(7) 0.0005(5) 0.0062(5) -0.0007(5)
C14 0.0305(7) 0.0573(9) 0.0460(8) -0.0031(7) 0.0019(6) 0.0125(6)
C15 0.0511(9) 0.0459(8) 0.0403(7) -0.0005(6) -0.0056(6) 0.0255(7)
C16 0.0517(8) 0.0277(6) 0.0322(6) 0.0050(5) -0.0033(6) 0.0068(6)
C17 0.0312(6) 0.0292(5) 0.0298(6) 0.0053(4) 0.0018(4) 0.0016(5)
C18 0.0374(6) 0.0299(6) 0.0253(5) 0.0099(4) 0.0087(5) 0.0111(5)
C19 0.0427(7) 0.0319(6) 0.0360(7) 0.0069(5) 0.0048(5) 0.0018(5)
C20 0.0689(10) 0.0304(6) 0.0308(6) 0.0009(5) 0.0068(6) 0.0017(6)
C21 0.0586(9) 0.0363(7) 0.0388(7) 0.0075(6) 0.0218(7) 0.0158(6)
C22 0.0383(7) 0.0509(8) 0.0421(7) 0.0128(6) 0.0106(6) 0.0154(6)
C23 0.0397(7) 0.0454(7) 0.0284(6) 0.0062(5) 0.0019(5) 0.0113(6)

loop_
_atom_type_symbol
_atom_type_description
_atom_type_scat_dispersion_real
_atom_type_scat_dispersion_imag
_atom_type_scat_source
C C 0.0033 0.0016 'International Tables Vol C Tables 4.2.6.8 and 6.1.1.4'
H H 0.0000 0.0000 'International Tables Vol C Tables 4.2.6.8 and 6.1.1.4'
N N 0.0061 0.0033 'International Tables Vol C Tables 4.2.6.8 and 6.1.1.4'
O O 0.0106 0.0060 'International Tables Vol C Tables 4.2.6.8 and 6.1.1.4'

loop_
_geom_angle_atom_site_label_1
_geom_angle_atom_site_label_2
_geom_angle_atom_site_label_3
_geom_angle
_geom_angle_site_symmetry_1
_geom_angle_site_symmetry_3
_geom_angle_publ_flag
C1 N1 C2 127.31(11) . . ?
C1 N1 H1 116.6(13) . . ?
C2 N1 H1 115.7(13) . . ?
C1 N2 C12 120.95(10) . . ?
C1 N2 C18 122.02(10) . . ?
C12 N2 C18 117.02(9) . . ?
O C1 N1 124.14(12) . . ?
O C1 N2 121.86(11) . . ?
N1 C1 N2 113.98(11) . . ?
C7A C2 N1 109.9(2) . . ?
C7A C2 C3 134.2(2) . . ?
N1 C2 C3 111.93(15) . . ?
C7A C2 C8A 110.6(4) . . ?
N1 C2 C8A 105.35(16) . . ?
C3 C2 C8A 75.2(2) . . ?
C7A C2 C8 73.1(4) . . ?
N1 C2 C8 106.65(12) . . ?
C3 C2 C8 110.83(18) . . ?
N1 C2 C7 110.86(14) . . ?
C3 C2 C7 111.00(17) . . ?
C8A C2 C7 136.6(2) . . ?
C8 C2 C7 105.28(16) . . ?
C7A C2 C3A 110.9(4) . . ?
N1 C2 C3A 114.94(18) . . ?
C8A C2 C3A 104.8(4) . . ?
C8 C2 C3A 132.4(3) . . ?
C7 C2 C3A 81.0(3) . . ?
C2 C3 C4 110.48(19) . . ?
C2 C3 H3A 109.6 . . ?
C4 C3 H3A 109.6 . . ?
C2 C3 H3B 109.6 . . ?
C4 C3 H3B 109.6 . . ?
H3A C3 H3B 108.1 . . ?
C5 C4 C3 109.0(3) . . ?
C5 C4 C11 110.1(3) . . ?
C3 C4 C11 109.9(3) . . ?
C5 C4 H4 109.3 . . ?
C3 C4 H4 109.3 . . ?
C11 C4 H4 109.3 . . ?
C4 C5 C6 110.2(3) . . ?
C4 C5 H5A 109.6 . . ?
C6 C5 H5A 109.6 . . ?
C4 C5 H5B 109.6 . . ?
C6 C5 H5B 109.6 . . ?
H5A C5 H5B 108.1 . . ?
C5 C6 C9 109.5(3) . . ?
C5 C6 C7 110.0(3) . . ?
C9 C6 C7 109.2(4) . . ?
C5 C6 H6 109.4 . . ?
C9 C6 H6 109.4 . . ?
C7 C6 H6 109.4 . . ?
C6 C7 C2 108.28(18) . . ?
C6 C7 H7A 110.0 . . ?
C2 C7 H7A 110.0 . . ?
C6 C7 H7B 110.0 . . ?
C2 C7 H7B 110.0 . . ?
H7A C7 H7B 108.4 . . ?
C10 C8 C2 110.17(17) . . ?
C10 C8 H8A 109.6 . . ?
C2 C8 H8A 109.6 . . ?
C10 C8 H8B 109.6 . . ?
C2 C8 H8B 109.6 . . ?
H8A C8 H8B 108.1 . . ?
C10 C9 C6 109.1(3) . . ?
C10 C9 H9A 109.9 . . ?
C6 C9 H9A 109.9 . . ?
C10 C9 H9B 109.9 . . ?
C6 C9 H9B 109.9 . . ?
H9A C9 H9B 108.3 . . ?
C11 C10 C9 109.5(3) . . ?
C11 C10 C8 110.8(3) . . ?
C9 C10 C8 107.6(2) . . ?
C11 C10 H10 109.6 . . ?
C9 C10 H10 109.6 . . ?
C8 C10 H10 109.6 . . ?
C10 C11 C4 109.3(2) . . ?
C10 C11 H11A 109.8 . . ?
C4 C11 H11A 109.8 . . ?
C10 C11 H11B 109.8 . . ?
C4 C11 H11B 109.8 . . ?
H11A C11 H11B 108.3 . . ?
C4A C3A C2 108.3(3) . . ?
C4A C3A H3C 110.0 . . ?
C2 C3A H3C 110.0 . . ?
C4A C3A H3D 110.0 . . ?
C2 C3A H3D 110.0 . . ?
H3C C3A H3D 108.4 . . ?
C11A C4A C5A 111.5(5) . . ?
C11A C4A C3A 110.0(6) . . ?
C5A C4A C3A 109.1(6) . . ?
C11A C4A H4A 108.7 . . ?
C5A C4A H4A 108.7 . . ?
C3A C4A H4A 108.7 . . ?
C4A C5A C6A 108.5(4) . . ?
C4A C5A H5C 110.0 . . ?
C6A C5A H5C 110.0 . . ?
C4A C5A H5D 110.0 . . ?
C6A C5A H5D 110.0 . . ?
H5C C5A H5D 108.4 . . ?
C10A C6A C5A 110.1(5) . . ?
C10A C6A C7A 107.5(5) . . ?
C5A C6A C7A 110.8(9) . . ?
C10A C6A H6A 109.5 . . ?
C5A C6A H6A 109.5 . . ?
C7A C6A H6A 109.5 . . ?
C2 C7A C6A 111.3(3) . . ?
C2 C7A H7C 109.4 . . ?
C6A C7A H7C 109.4 . . ?
C2 C7A H7D 109.4 . . ?
C6A C7A H7D 109.4 . . ?
H7C C7A H7D 108.0 . . ?
C9A C8A C2 109.4(3) . . ?
C9A C8A H8C 109.8 . . ?
C2 C8A H8C 109.8 . . ?
C9A C8A H8D 109.8 . . ?
C2 C8A H8D 109.8 . . ?
H8C C8A H8D 108.2 . . ?
C10A C9A C11A 109.6(5) . . ?
C10A C9A C8A 109.0(6) . . ?
C11A C9A C8A 108.9(6) . . ?
C10A C9A H9C 109.8 . . ?
C11A C9A H9C 109.8 . . ?
C8A C9A H9C 109.8 . . ?
C6A C10A C9A 110.3(5) . . ?
C6A C10A H10A 109.6 . . ?
C9A C10A H10A 109.6 . . ?
C6A C10A H10B 109.6 . . ?
C9A C10A H10B 109.6 . . ?
H10A C10A H10B 108.1 . . ?
C4A C11A C9A 109.7(4) . . ?
C4A C11A H11C 109.7 . . ?
C9A C11A H11C 109.7 . . ?
C4A C11A H11D 109.7 . . ?
C9A C11A H11D 109.7 . . ?
H11C C11A H11D 108.2 . . ?
C17 C12 C13 118.93(11) . . ?
C17 C12 N2 118.96(11) . . ?
C13 C12 N2 122.03(11) . . ?
C14 C13 C12 119.96(12) . . ?
C14 C13 H13 120.0 . . ?
C12 C13 H13 120.0 . . ?
C15 C14 C13 120.93(13) . . ?
C15 C14 H14 119.5 . . ?
C13 C14 H14 119.5 . . ?
C16 C15 C14 119.28(12) . . ?
C16 C15 H15 120.4 . . ?
C14 C15 H15 120.4 . . ?
C15 C16 C17 120.43(13) . . ?
C15 C16 H16 119.8 . . ?
C17 C16 H16 119.8 . . ?
C16 C17 C12 120.46(12) . . ?
C16 C17 H17 119.8 . . ?
C12 C17 H17 119.8 . . ?
C19 C18 C23 120.04(12) . . ?
C19 C18 N2 119.61(12) . . ?
C23 C18 N2 120.34(12) . . ?
C18 C19 C20 119.77(14) . . ?
C18 C19 H19 120.1 . . ?
C20 C19 H19 120.1 . . ?
C21 C20 C19 120.13(14) . . ?
C21 C20 H20 119.9 . . ?
C19 C20 H20 119.9 . . ?
C22 C21 C20 119.96(13) . . ?
C22 C21 H21 120.0 . . ?
C20 C21 H21 120.0 . . ?
C21 C22 C23 120.45(14) . . ?
C21 C22 H22 119.8 . . ?
C23 C22 H22 119.8 . . ?
C22 C23 C18 119.64(14) . . ?
C22 C23 H23 120.2 . . ?
C18 C23 H23 120.2 . . ?

loop_
_geom_bond_atom_site_label_1
_geom_bond_atom_site_label_2
_geom_bond_distance
_geom_bond_site_symmetry_2
_geom_bond_publ_flag
N1 C1 1.3540(17) . ?
N1 C2 1.4695(16) . ?
N1 H1 0.89(2) . ?
N2 C1 1.4063(15) . ?
N2 C12 1.4260(15) . ?
N2 C18 1.4397(15) . ?
O C1 1.2151(15) . ?
C2 C7A 1.421(6) . ?
C2 C3 1.477(3) . ?
C2 C8A 1.546(4) . ?
C2 C8 1.548(2) . ?
C2 C7 1.559(3) . ?
C2 C3A 1.587(5) . ?
C3 C4 1.524(5) . ?
C3 H3A 0.9900 . ?
C3 H3B 0.9900 . ?
C4 C5 1.503(5) . ?
C4 C11 1.525(4) . ?
C4 H4 1.0000 . ?
C5 C6 1.507(6) . ?
C5 H5A 0.9900 . ?
C5 H5B 0.9900 . ?
C6 C9 1.533(4) . ?
C6 C7 1.540(4) . ?
C6 H6 1.0000 . ?
C7 H7A 0.9900 . ?
C7 H7B 0.9900 . ?
C8 C10 1.533(4) . ?
C8 H8A 0.9900 . ?
C8 H8B 0.9900 . ?
C9 C10 1.532(5) . ?
C9 H9A 0.9900 . ?
C9 H9B 0.9900 . ?
C10 C11 1.506(4) . ?
C10 H10 1.0000 . ?
C11 H11A 0.9900 . ?
C11 H11B 0.9900 . ?
C3A C4A 1.544(6) . ?
C3A H3C 0.9900 . ?
C3A H3D 0.9900 . ?
C4A C11A 1.462(9) . ?
C4A C5A 1.496(8) . ?
C4A H4A 1.0000 . ?
C5A C6A 1.518(11) . ?
C5A H5C 0.9900 . ?
C5A H5D 0.9900 . ?
C6A C10A 1.483(13) . ?
C6A C7A 1.539(8) . ?
C6A H6A 1.0000 . ?
C7A H7C 0.9900 . ?
C7A H7D 0.9900 . ?
C8A C9A 1.525(6) . ?
C8A H8C 0.9900 . ?
C8A H8D 0.9900 . ?
C9A C10A 1.502(11) . ?
C9A C11A 1.523(10) . ?
C9A H9C 1.0000 . ?
C10A H10A 0.9900 . ?
C10A H10B 0.9900 . ?
C11A H11C 0.9900 . ?
C11A H11D 0.9900 . ?
C12 C17 1.3912(16) . ?
C12 C13 1.3937(17) . ?
C13 C14 1.384(2) . ?
C13 H13 0.9500 . ?
C14 C15 1.382(2) . ?
C14 H14 0.9500 . ?
C15 C16 1.380(2) . ?
C15 H15 0.9500 . ?
C16 C17 1.3866(17) . ?
C16 H16 0.9500 . ?
C17 H17 0.9500 . ?
C18 C19 1.3846(19) . ?
C18 C23 1.392(2) . ?
C19 C20 1.392(2) . ?
C19 H19 0.9500 . ?
C20 C21 1.383(2) . ?
C20 H20 0.9500 . ?
C21 C22 1.380(2) . ?
C21 H21 0.9500 . ?
C22 C23 1.3862(19) . ?
C22 H22 0.9500 . ?
C23 H23 0.9500 . ?
